data_4079506
loop_
_publ_author_name
'Zhang, Wenjuan'
'Liu, Shaofeng'
'Yang, Wenhong'
'Hao, Xiang'
'Glaser, Rainer'
'Sun, Wen-Hua'

_publ_section_title
;
 Chloroyttrium 2-(1-(Arylimino)alkyl)quinolin-8-olate Complexes:
 Synthesis, Characterization, and Catalysis of the Ring-Opening
 Polymerization of \e-Caprolactone
;
_journal_issue 23
_journal_name_full Organometallics
_journal_page_first 8178
_journal_paper_doi 10.1021/om300778g
_journal_volume 31
_journal_year 2012
_chemical_formula_sum 'C54 H74 Cl4 N4 O6 S4 Y2'
_chemical_formula_weight 1323.03
_chemical_name_systematic
; 
 ? 
;
_space_group_IT_number 2
_symmetry_cell_setting triclinic
_symmetry_space_group_name_Hall '-P 1'
_symmetry_space_group_name_H-M 'P -1'
_atom_sites_solution_hydrogens geom
_atom_sites_solution_primary direct
_atom_sites_solution_secondary difmap
_audit_creation_method SHELXL-97
_cell_angle_alpha 80.81(3)
_cell_angle_beta 79.36(3)
_cell_angle_gamma 73.60(3)
_cell_formula_units_Z 2
_cell_length_a 12.856(3)
_cell_length_b 15.165(3)
_cell_length_c 18.681(4)
_cell_measurement_reflns_used 9308
_cell_measurement_temperature 173(2)
_cell_measurement_theta_max 27.4838
_cell_measurement_theta_min 1.1164
_cell_volume 3411.4(14)
_computing_cell_refinement 'CrystalClear (Rigaku Inc., 2007)'
_computing_data_collection 'CrystalClear (Rigaku Inc., 2007)'
_computing_data_reduction 'CrystalClear (Rigaku Inc., 2007)'
_computing_molecular_graphics 'XP in Siemens SHELXTL (Sheldrick, 1994)'
_computing_publication_material 'SHELX97 (Sheldrick, 1997)'
_computing_structure_refinement 'SHELXL-97 (Sheldrick, 1997)'
_computing_structure_solution 'SHELXS-97 (Sheldrick, 1990)'
_diffrn_ambient_temperature 173(2)
_diffrn_measured_fraction_theta_full 0.995
_diffrn_measured_fraction_theta_max 0.995
_diffrn_measurement_device_type 'Saturn724+ CCD'
_diffrn_measurement_method '\w scans at fixed \c = 45\%'
_diffrn_radiation_monochromator graphite
_diffrn_radiation_source 'sealed tube'
_diffrn_radiation_type MoK\a
_diffrn_radiation_wavelength 0.71073
_diffrn_reflns_av_R_equivalents 0.0700
_diffrn_reflns_av_sigmaI/netI 0.0928
_diffrn_reflns_limit_h_max 16
_diffrn_reflns_limit_h_min -16
_diffrn_reflns_limit_k_max 19
_diffrn_reflns_limit_k_min -18
_diffrn_reflns_limit_l_max 24
_diffrn_reflns_limit_l_min -24
_diffrn_reflns_number 42311
_diffrn_reflns_theta_full 27.48
_diffrn_reflns_theta_max 27.48
_diffrn_reflns_theta_min 1.41
_exptl_absorpt_coefficient_mu 2.016
_exptl_absorpt_correction_T_max 0.8554
_exptl_absorpt_correction_T_min 0.7519
_exptl_absorpt_correction_type numerical
_exptl_absorpt_process_details 'CrystalClear (Rigaku Inc., 2008)'
_exptl_crystal_colour red
_exptl_crystal_density_diffrn 1.288
_exptl_crystal_density_method 'not measured'
_exptl_crystal_description block
_exptl_crystal_F_000 1368
_exptl_crystal_size_max 0.21
_exptl_crystal_size_mid 0.10
_exptl_crystal_size_min 0.08
_platon_squeeze_details ' ?'
_refine_diff_density_max 0.737
_refine_diff_density_min -0.610
_refine_diff_density_rms 0.110
_refine_ls_extinction_method none
_refine_ls_goodness_of_fit_ref 1.085
_refine_ls_hydrogen_treatment constr
_refine_ls_matrix_type full
_refine_ls_number_parameters 687
_refine_ls_number_reflns 15576
_refine_ls_number_restraints 0
_refine_ls_restrained_S_all 1.085
_refine_ls_R_factor_all 0.1129
_refine_ls_R_factor_gt 0.0820
_refine_ls_shift/su_max 0.005
_refine_ls_shift/su_mean 0.000
_refine_ls_structure_factor_coef Fsqd
_refine_ls_weighting_details 'calc w=1/[\s^2^(Fo^2^)+(0.0664P)^2^+8.2370P] where P=(Fo^2^+2Fc^2^)/3'
_refine_ls_weighting_scheme calc
_refine_ls_wR_factor_gt 0.1790
_refine_ls_wR_factor_ref 0.1947
_reflns_number_gt 11238
_reflns_number_total 15576
_reflns_threshold_expression >2sigma(I)
_cod_data_source_file om300778g_si_002.cif
_cod_data_source_block 5
_cod_depositor_comments
;
The following automatic conversions were performed:

'_symmetry_cell_setting' value 'Triclinic' changed to 'triclinic'
according to /home/saulius/struct/CIF-dictionaries/cif_core.dic
dictionary named 'cif_core.dic' version 2.4.2 from
2011-04-26.

'_exptl_absorpt_correction_type' value 'Numerical'
changed to 'numerical' according to
/home/saulius/struct/CIF-dictionaries/cif_core.dic dictionary named
'cif_core.dic' version 2.4.2 from 2011-04-26.

Automatic conversion script
Id: cif_fix_values 1891 2012-01-12 08:04:46Z andrius 
;
_cod_original_cell_volume 3411.2(12)
_cod_original_sg_symbol_H-M P-1
_cod_database_code 4079506

loop_
_symmetry_equiv_pos_as_xyz
'x, y, z'
'-x, -y, -z'

loop_
_atom_site_label
_atom_site_type_symbol
_atom_site_fract_x
_atom_site_fract_y
_atom_site_fract_z
_atom_site_U_iso_or_equiv
_atom_site_adp_type
_atom_site_occupancy
_atom_site_symmetry_multiplicity
_atom_site_calc_flag
_atom_site_refinement_flags
_atom_site_disorder_assembly
_atom_site_disorder_group
Y1 Y 0.67389(4) 0.28845(4) 0.19787(3) 0.02659(14) Uani 1 1 d . . .
Y1A Y 0.32706(5) 0.87463(4) 0.35504(3) 0.03338(15) Uani 1 1 d . . .
O1 O 0.4887(3) 0.3268(3) 0.2222(2) 0.0327(9) Uani 1 1 d . . .
Cl1 Cl 0.66304(13) 0.39545(11) 0.29931(8) 0.0422(4) Uani 1 1 d . . .
S1A S 0.48827(13) 0.66202(10) 0.30209(8) 0.0353(3) Uani 1 1 d . . .
O1A O 0.2242(4) 0.9294(3) 0.4575(2) 0.0420(10) Uani 1 1 d . . .
N1 N 0.5930(3) 0.4334(3) 0.1255(2) 0.0237(9) Uani 1 1 d . . .
Cl1A Cl 0.14148(14) 0.89434(12) 0.30786(9) 0.0493(4) Uani 1 1 d . . .
S1 S 0.90813(14) 0.11670(12) 0.25309(10) 0.0457(4) Uani 1 1 d . . .
C1 C 0.4301(4) 0.4026(4) 0.1921(3) 0.0277(11) Uani 1 1 d . . .
N1A N 0.2854(4) 1.0431(3) 0.3438(2) 0.0277(10) Uani 1 1 d . . .
C1A C 0.1823(5) 1.0183(4) 0.4608(3) 0.0384(14) Uani 1 1 d . . .
S2A S 0.31611(13) 0.71386(10) 0.50783(8) 0.0360(3) Uani 1 1 d . . .
S2 S 0.57121(14) 0.12056(12) 0.33087(9) 0.0414(4) Uani 1 1 d . . .
N2 N 0.8104(3) 0.3739(3) 0.1084(2) 0.0255(9) Uani 1 1 d . . .
N2A N 0.4136(4) 0.9579(3) 0.2324(2) 0.0288(10) Uani 1 1 d . . .
Cl2 Cl 0.66244(13) 0.21395(10) 0.08426(8) 0.0388(3) Uani 1 1 d . . .
Cl2A Cl 0.50081(15) 0.86315(13) 0.41433(9) 0.0517(4) Uani 1 1 d . . .
O2A O 0.4203(4) 0.7596(3) 0.2832(2) 0.0426(11) Uani 1 1 d . . .
O2 O 0.8482(3) 0.2066(3) 0.2138(2) 0.0446(11) Uani 1 1 d . A .
C2 C 0.3163(5) 0.4351(4) 0.2076(3) 0.0336(13) Uani 1 1 d . . .
H2A H 0.2771 0.4003 0.2439 0.040 Uiso 1 1 calc R . .
C2A C 0.1066(5) 1.0570(5) 0.5168(4) 0.0465(16) Uani 1 1 d . . .
H2AA H 0.0783 1.0180 0.5559 0.056 Uiso 1 1 calc R . .
O3 O 0.6520(3) 0.1684(3) 0.2842(2) 0.0425(11) Uani 1 1 d . . .
O3A O 0.3104(4) 0.7399(3) 0.4265(2) 0.0434(11) Uani 1 1 d . . .
C3 C 0.2585(5) 0.5163(4) 0.1719(4) 0.0390(14) Uani 1 1 d . . .
H3A H 0.1809 0.5343 0.1839 0.047 Uiso 1 1 calc R . .
C3A C 0.0700(6) 1.1541(5) 0.5171(4) 0.0528(18) Uani 1 1 d . . .
H3AA H 0.0204 1.1781 0.5581 0.063 Uiso 1 1 calc R . .
C4 C 0.3085(5) 0.5717(4) 0.1202(3) 0.0353(13) Uani 1 1 d . . .
H4A H 0.2665 0.6273 0.0970 0.042 Uiso 1 1 calc R . .
C4A C 0.1025(5) 1.2151(5) 0.4613(4) 0.0454(16) Uani 1 1 d . . .
H4AA H 0.0752 1.2799 0.4629 0.054 Uiso 1 1 calc R . .
C5 C 0.4218(4) 0.5453(3) 0.1020(3) 0.0248(11) Uani 1 1 d . . .
C5A C 0.1775(5) 1.1792(4) 0.4012(3) 0.0344(13) Uani 1 1 d . . .
C6 C 0.4842(4) 0.5949(4) 0.0489(3) 0.0290(12) Uani 1 1 d . . .
H6A H 0.4478 0.6502 0.0222 0.035 Uiso 1 1 calc R . .
C6A C 0.2186(5) 1.2344(4) 0.3407(3) 0.0360(14) Uani 1 1 d . . .
H6AA H 0.1977 1.2998 0.3399 0.043 Uiso 1 1 calc R . .
C7 C 0.5966(5) 0.5646(4) 0.0352(3) 0.0297(12) Uani 1 1 d . . .
H7A H 0.6375 0.5984 -0.0007 0.036 Uiso 1 1 calc R . .
C7A C 0.2892(5) 1.1941(4) 0.2824(3) 0.0323(12) Uani 1 1 d . . .
H7AA H 0.3157 1.2310 0.2409 0.039 Uiso 1 1 calc R . .
C8A C 0.3211(4) 1.0955(4) 0.2866(3) 0.0287(12) Uani 1 1 d . . .
C8 C 0.6500(4) 0.4829(4) 0.0751(3) 0.0267(11) Uani 1 1 d . . .
C9 C 0.4829(4) 0.4620(4) 0.1376(3) 0.0288(12) Uani 1 1 d . . .
C9A C 0.2158(4) 1.0825(4) 0.4006(3) 0.0295(12) Uani 1 1 d . . .
C10 C 0.7709(4) 0.4461(4) 0.0671(3) 0.0291(12) Uani 1 1 d . . .
C10A C 0.3943(4) 1.0464(4) 0.2260(3) 0.0262(11) Uani 1 1 d . . .
C11A C 0.4410(5) 1.1027(4) 0.1598(3) 0.0405(15) Uani 1 1 d . . .
H11A H 0.4872 1.0612 0.1246 0.061 Uiso 1 1 calc R . .
H11B H 0.4851 1.1374 0.1754 0.061 Uiso 1 1 calc R . .
H11C H 0.3809 1.1460 0.1367 0.061 Uiso 1 1 calc R . .
C11 C 0.8357(5) 0.4985(4) 0.0086(3) 0.0380(14) Uani 1 1 d . . .
H11D H 0.9142 0.4690 0.0079 0.057 Uiso 1 1 calc R . .
H11E H 0.8198 0.5626 0.0193 0.057 Uiso 1 1 calc R . .
H11F H 0.8152 0.4979 -0.0393 0.057 Uiso 1 1 calc R . .
C12A C 0.4822(5) 0.9086(4) 0.1733(3) 0.0295(12) Uani 1 1 d . . .
C12 C 0.9291(4) 0.3404(4) 0.1032(3) 0.0313(12) Uani 1 1 d . . .
C13A C 0.5957(5) 0.8825(4) 0.1693(3) 0.0325(13) Uani 1 1 d . . .
C13 C 0.9824(5) 0.3694(4) 0.1511(3) 0.0370(14) Uani 1 1 d . . .
C14A C 0.6572(5) 0.8327(4) 0.1117(3) 0.0379(14) Uani 1 1 d . . .
H14A H 0.7348 0.8138 0.1080 0.045 Uiso 1 1 calc R . .
C14 C 1.0963(5) 0.3381(5) 0.1448(4) 0.0467(17) Uani 1 1 d . . .
H14B H 1.1343 0.3573 0.1760 0.056 Uiso 1 1 calc R . .
C15A C 0.6073(5) 0.8107(5) 0.0605(3) 0.0412(15) Uani 1 1 d . . .
H15A H 0.6507 0.7766 0.0221 0.049 Uiso 1 1 calc R . .
C15 C 1.1542(5) 0.2790(5) 0.0931(4) 0.0498(18) Uani 1 1 d . . .
H15B H 1.2319 0.2591 0.0886 0.060 Uiso 1 1 calc R . .
C16A C 0.4948(5) 0.8379(4) 0.0645(3) 0.0371(14) Uani 1 1 d . . .
H16A H 0.4614 0.8236 0.0281 0.044 Uiso 1 1 calc R . .
C16 C 1.1013(5) 0.2487(5) 0.0485(3) 0.0446(16) Uani 1 1 d . . .
H16B H 1.1428 0.2068 0.0146 0.053 Uiso 1 1 calc R . .
C17A C 0.4295(5) 0.8861(4) 0.1213(3) 0.0337(13) Uani 1 1 d . . .
C17 C 0.9874(4) 0.2783(4) 0.0519(3) 0.0332(13) Uani 1 1 d . . .
C18 C 0.9196(5) 0.4333(5) 0.2081(4) 0.0417(15) Uani 1 1 d . . .
H18A H 0.8438 0.4247 0.2202 0.050 Uiso 1 1 calc R . .
C18A C 0.6554(5) 0.9052(4) 0.2252(3) 0.0385(14) Uani 1 1 d . . .
H18B H 0.5993 0.9409 0.2619 0.046 Uiso 1 1 calc R . .
C19A C 0.3059(5) 0.9138(4) 0.1253(3) 0.0338(13) Uani 1 1 d . . .
H19A H 0.2735 0.9433 0.1713 0.041 Uiso 1 1 calc R . .
C19 C 0.9313(5) 0.2435(4) 0.0010(3) 0.0360(13) Uani 1 1 d . . .
H19B H 0.8506 0.2716 0.0119 0.043 Uiso 1 1 calc R . .
C20 C 0.9094(7) 0.5340(6) 0.1794(5) 0.068(2) Uani 1 1 d . . .
H20A H 0.8775 0.5485 0.1339 0.102 Uiso 1 1 calc R . .
H20B H 0.9821 0.5458 0.1699 0.102 Uiso 1 1 calc R . .
H20C H 0.8620 0.5731 0.2160 0.102 Uiso 1 1 calc R . .
C20A C 0.7181(6) 0.8164(5) 0.2656(4) 0.0566(19) Uani 1 1 d . . .
H20D H 0.6674 0.7792 0.2892 0.085 Uiso 1 1 calc R . .
H20E H 0.7525 0.8317 0.3030 0.085 Uiso 1 1 calc R . .
H20F H 0.7749 0.7811 0.2307 0.085 Uiso 1 1 calc R . .
C21 C 0.9691(6) 0.4114(5) 0.2799(4) 0.0541(18) Uani 1 1 d . . .
H21A H 0.9756 0.3463 0.2988 0.081 Uiso 1 1 calc R . .
H21B H 0.9214 0.4508 0.3161 0.081 Uiso 1 1 calc R . .
H21C H 1.0419 0.4231 0.2705 0.081 Uiso 1 1 calc R . .
C21A C 0.7343(6) 0.9651(5) 0.1881(4) 0.0550(19) Uani 1 1 d . . .
H21D H 0.7704 0.9789 0.2252 0.083 Uiso 1 1 calc R . .
H21E H 0.6927 1.0231 0.1638 0.083 Uiso 1 1 calc R . .
H21F H 0.7898 0.9314 0.1516 0.083 Uiso 1 1 calc R . .
C22A C 0.2600(5) 0.8310(4) 0.1277(4) 0.0430(15) Uani 1 1 d . . .
H22A H 0.2816 0.7860 0.1697 0.064 Uiso 1 1 calc R . .
H22B H 0.2891 0.8020 0.0823 0.064 Uiso 1 1 calc R . .
H22C H 0.1799 0.8516 0.1325 0.064 Uiso 1 1 calc R . .
C22 C 0.9689(5) 0.2751(5) -0.0783(3) 0.0467(16) Uani 1 1 d . . .
H22D H 0.9318 0.2530 -0.1104 0.070 Uiso 1 1 calc R . .
H22E H 1.0484 0.2500 -0.0899 0.070 Uiso 1 1 calc R . .
H22F H 0.9510 0.3429 -0.0858 0.070 Uiso 1 1 calc R . .
C23A C 0.2703(6) 0.9856(5) 0.0597(4) 0.0543(19) Uani 1 1 d . . .
H23A H 0.2992 1.0392 0.0585 0.082 Uiso 1 1 calc R . .
H23B H 0.1901 1.0056 0.0651 0.082 Uiso 1 1 calc R . .
H23C H 0.2991 0.9574 0.0140 0.082 Uiso 1 1 calc R . .
C23 C 0.9511(7) 0.1396(5) 0.0148(5) 0.062(2) Uani 1 1 d . . .
H23D H 0.9139 0.1190 -0.0182 0.093 Uiso 1 1 calc R . .
H23E H 0.9221 0.1220 0.0657 0.093 Uiso 1 1 calc R . .
H23F H 1.0300 0.1104 0.0057 0.093 Uiso 1 1 calc R . .
C51A C 0.5795(6) 0.6362(4) 0.2197(4) 0.0465(16) Uani 1 1 d . . .
H51A H 0.6339 0.6722 0.2119 0.070 Uiso 1 1 calc R . .
H51B H 0.5380 0.6521 0.1784 0.070 Uiso 1 1 calc R . .
H51C H 0.6169 0.5700 0.2237 0.070 Uiso 1 1 calc R . .
C52A C 0.4034(5) 0.5886(4) 0.3008(4) 0.0443(16) Uani 1 1 d . . .
H52A H 0.3466 0.5944 0.3439 0.067 Uiso 1 1 calc R . .
H52B H 0.4478 0.5243 0.3015 0.067 Uiso 1 1 calc R . .
H52C H 0.3688 0.6063 0.2562 0.067 Uiso 1 1 calc R . .
C53 C 0.6479(7) 0.0424(5) 0.3955(4) 0.060(2) Uani 1 1 d . . .
H53A H 0.6994 -0.0087 0.3710 0.090 Uiso 1 1 calc R . .
H53B H 0.5978 0.0178 0.4346 0.090 Uiso 1 1 calc R . .
H53C H 0.6886 0.0749 0.4167 0.090 Uiso 1 1 calc R . .
C53A C 0.4114(8) 0.6081(6) 0.5105(5) 0.091(3) Uani 1 1 d . . .
H53D H 0.4849 0.6170 0.4931 0.137 Uiso 1 1 calc R . .
H53E H 0.3954 0.5693 0.4790 0.137 Uiso 1 1 calc R . .
H53F H 0.4083 0.5778 0.5610 0.137 Uiso 1 1 calc R . .
C54 C 0.4862(6) 0.2033(6) 0.3892(4) 0.059(2) Uani 1 1 d . . .
H54A H 0.4380 0.2523 0.3604 0.089 Uiso 1 1 calc R . .
H54B H 0.5322 0.2303 0.4109 0.089 Uiso 1 1 calc R . .
H54C H 0.4417 0.1728 0.4282 0.089 Uiso 1 1 calc R . .
C54A C 0.1955(7) 0.6781(8) 0.5413(5) 0.100(4) Uani 1 1 d . . .
H54D H 0.1322 0.7323 0.5427 0.149 Uiso 1 1 calc R . .
H54E H 0.2000 0.6457 0.5909 0.149 Uiso 1 1 calc R . .
H54F H 0.1872 0.6364 0.5090 0.149 Uiso 1 1 calc R . .
C51 C 0.9213(11) 0.1431(9) 0.3391(7) 0.069(4) Uani 0.700(13) 1 d P A 1
H51D H 0.8520 0.1466 0.3723 0.103 Uiso 0.700(13) 1 calc PR A 1
H51E H 0.9395 0.2027 0.3329 0.103 Uiso 0.700(13) 1 calc PR A 1
H51F H 0.9798 0.0946 0.3598 0.103 Uiso 0.700(13) 1 calc PR A 1
C52 C 1.0521(9) 0.1180(8) 0.2160(6) 0.066(4) Uani 0.700(13) 1 d P A 1
H52D H 1.0685 0.1043 0.1650 0.098 Uiso 0.700(13) 1 calc PR A 1
H52E H 1.1018 0.0712 0.2453 0.098 Uiso 0.700(13) 1 calc PR A 1
H52F H 1.0620 0.1792 0.2181 0.098 Uiso 0.700(13) 1 calc PR A 1
C51' C 1.004(2) 0.1360(17) 0.2920(15) 0.055(8) Uani 0.300(13) 1 d P A 2
H51G H 0.9740 0.1486 0.3426 0.083 Uiso 0.300(13) 1 calc PR A 2
H51H H 1.0272 0.1895 0.2646 0.083 Uiso 0.300(13) 1 calc PR A 2
H51I H 1.0665 0.0814 0.2918 0.083 Uiso 0.300(13) 1 calc PR A 2
C52' C 0.984(3) 0.0541(19) 0.1929(16) 0.088(12) Uani 0.300(13) 1 d P A 2
H52G H 0.9438 0.0153 0.1790 0.131 Uiso 0.300(13) 1 calc PR A 2
H52H H 1.0495 0.0146 0.2131 0.131 Uiso 0.300(13) 1 calc PR A 2
H52I H 1.0072 0.0939 0.1496 0.131 Uiso 0.300(13) 1 calc PR A 2

loop_
_atom_site_aniso_label
_atom_site_aniso_U_11
_atom_site_aniso_U_22
_atom_site_aniso_U_33
_atom_site_aniso_U_23
_atom_site_aniso_U_13
_atom_site_aniso_U_12
Y1 0.0260(3) 0.0251(3) 0.0243(3) 0.0016(2) -0.0031(2) -0.0024(2)
Y1A 0.0453(4) 0.0249(3) 0.0254(3) -0.0023(2) 0.0019(2) -0.0067(2)
O1 0.025(2) 0.028(2) 0.040(2) 0.0019(17) -0.0042(17) -0.0024(16)
Cl1 0.0464(9) 0.0495(9) 0.0302(7) -0.0066(7) -0.0023(6) -0.0126(7)
S1A 0.0478(9) 0.0283(7) 0.0285(7) -0.0042(6) -0.0037(6) -0.0086(6)
O1A 0.055(3) 0.030(2) 0.033(2) -0.0060(18) 0.0106(19) -0.0071(19)
N1 0.023(2) 0.024(2) 0.021(2) -0.0014(17) -0.0018(17) -0.0024(17)
Cl1A 0.0533(10) 0.0508(10) 0.0422(9) 0.0019(7) -0.0046(7) -0.0163(8)
S1 0.0419(9) 0.0406(9) 0.0465(10) 0.0027(7) -0.0121(7) 0.0017(7)
C1 0.024(3) 0.028(3) 0.030(3) -0.007(2) -0.005(2) -0.002(2)
N1A 0.032(2) 0.028(2) 0.022(2) -0.0032(18) 0.0016(18) -0.0089(19)
C1A 0.040(3) 0.039(4) 0.032(3) -0.004(3) 0.001(3) -0.007(3)
S2A 0.0461(9) 0.0317(8) 0.0275(7) -0.0039(6) -0.0019(6) -0.0079(6)
S2 0.0491(10) 0.0459(9) 0.0325(8) -0.0012(7) -0.0061(7) -0.0193(8)
N2 0.023(2) 0.025(2) 0.024(2) 0.0009(18) -0.0014(17) -0.0026(18)
N2A 0.030(2) 0.027(2) 0.024(2) -0.0007(19) 0.0024(18) -0.0046(19)
Cl2 0.0473(9) 0.0374(8) 0.0324(7) -0.0038(6) -0.0031(6) -0.0139(7)
Cl2A 0.0537(10) 0.0612(11) 0.0364(9) -0.0037(8) -0.0077(7) -0.0094(8)
O2A 0.065(3) 0.025(2) 0.030(2) -0.0039(17) 0.003(2) -0.005(2)
O2 0.031(2) 0.045(3) 0.045(3) 0.012(2) -0.0071(19) 0.0024(19)
C2 0.030(3) 0.031(3) 0.038(3) -0.006(3) -0.002(2) -0.007(2)
C2A 0.048(4) 0.050(4) 0.035(3) -0.009(3) 0.007(3) -0.008(3)
O3 0.044(3) 0.030(2) 0.042(2) 0.0031(18) 0.0077(19) -0.0037(19)
O3A 0.071(3) 0.029(2) 0.028(2) 0.0016(17) 0.000(2) -0.016(2)
C3 0.022(3) 0.034(3) 0.059(4) -0.007(3) -0.009(3) -0.003(2)
C3A 0.057(4) 0.045(4) 0.044(4) -0.015(3) 0.012(3) -0.001(3)
C4 0.033(3) 0.029(3) 0.046(4) -0.015(3) -0.015(3) 0.000(2)
C4A 0.040(4) 0.044(4) 0.046(4) -0.020(3) 0.005(3) -0.001(3)
C5 0.026(3) 0.018(3) 0.030(3) -0.005(2) -0.007(2) -0.002(2)
C5A 0.039(3) 0.030(3) 0.034(3) -0.011(2) -0.005(3) -0.004(2)
C6 0.032(3) 0.024(3) 0.031(3) -0.002(2) -0.015(2) -0.002(2)
C6A 0.040(3) 0.019(3) 0.046(4) -0.003(2) -0.006(3) -0.003(2)
C7 0.046(3) 0.020(3) 0.023(3) 0.004(2) -0.007(2) -0.012(2)
C7A 0.036(3) 0.025(3) 0.036(3) -0.002(2) -0.001(2) -0.011(2)
C8A 0.026(3) 0.027(3) 0.034(3) -0.008(2) -0.008(2) -0.004(2)
C8 0.029(3) 0.026(3) 0.025(3) -0.004(2) -0.006(2) -0.004(2)
C9 0.028(3) 0.029(3) 0.031(3) -0.007(2) -0.005(2) -0.008(2)
C9A 0.026(3) 0.034(3) 0.027(3) -0.006(2) 0.000(2) -0.007(2)
C10 0.025(3) 0.033(3) 0.031(3) -0.004(2) -0.005(2) -0.009(2)
C10A 0.029(3) 0.023(3) 0.025(3) 0.002(2) -0.002(2) -0.007(2)
C11A 0.051(4) 0.026(3) 0.040(3) 0.000(3) 0.000(3) -0.011(3)
C11 0.035(3) 0.045(4) 0.035(3) 0.006(3) -0.005(3) -0.017(3)
C12A 0.038(3) 0.020(3) 0.026(3) 0.000(2) 0.003(2) -0.007(2)
C12 0.026(3) 0.038(3) 0.026(3) 0.003(2) -0.004(2) -0.006(2)
C13A 0.032(3) 0.026(3) 0.036(3) -0.005(2) -0.001(2) -0.003(2)
C13 0.030(3) 0.048(4) 0.031(3) -0.004(3) 0.001(2) -0.011(3)
C14A 0.036(3) 0.034(3) 0.039(3) -0.009(3) 0.008(3) -0.006(3)
C14 0.034(3) 0.070(5) 0.035(3) 0.004(3) -0.009(3) -0.014(3)
C15A 0.044(4) 0.048(4) 0.029(3) -0.011(3) 0.004(3) -0.010(3)
C15 0.030(3) 0.070(5) 0.038(4) -0.008(3) -0.002(3) 0.006(3)
C16A 0.045(4) 0.040(3) 0.025(3) -0.010(3) 0.000(2) -0.010(3)
C16 0.036(4) 0.058(4) 0.031(3) -0.007(3) -0.001(3) -0.001(3)
C17A 0.042(3) 0.030(3) 0.030(3) -0.007(2) 0.000(2) -0.013(3)
C17 0.024(3) 0.039(3) 0.030(3) 0.006(2) -0.001(2) -0.004(2)
C18 0.032(3) 0.051(4) 0.042(4) -0.006(3) -0.003(3) -0.014(3)
C18A 0.035(3) 0.039(3) 0.037(3) -0.005(3) -0.003(3) -0.003(3)
C19A 0.041(3) 0.032(3) 0.029(3) -0.005(2) -0.007(2) -0.009(3)
C19 0.031(3) 0.040(3) 0.034(3) -0.005(3) -0.004(2) -0.004(3)
C20 0.080(6) 0.067(5) 0.060(5) -0.009(4) -0.023(4) -0.013(4)
C20A 0.056(5) 0.061(5) 0.048(4) -0.008(4) -0.011(3) -0.005(4)
C21 0.053(4) 0.063(5) 0.042(4) -0.008(3) -0.002(3) -0.009(4)
C21A 0.057(5) 0.044(4) 0.066(5) -0.011(4) -0.005(4) -0.018(3)
C22A 0.041(4) 0.048(4) 0.041(4) -0.004(3) -0.006(3) -0.013(3)
C22 0.037(4) 0.067(5) 0.034(3) -0.008(3) -0.004(3) -0.009(3)
C23A 0.059(5) 0.048(4) 0.052(4) -0.008(3) -0.019(4) 0.002(3)
C23 0.059(5) 0.053(5) 0.068(5) -0.010(4) -0.013(4) -0.002(4)
C51A 0.056(4) 0.037(4) 0.042(4) -0.007(3) 0.001(3) -0.008(3)
C52A 0.050(4) 0.037(4) 0.043(4) -0.005(3) 0.000(3) -0.011(3)
C53 0.076(5) 0.055(5) 0.049(4) 0.023(4) -0.012(4) -0.031(4)
C53A 0.098(7) 0.081(7) 0.058(6) -0.003(5) -0.016(5) 0.035(5)
C54 0.052(4) 0.081(6) 0.033(4) -0.008(4) 0.002(3) -0.003(4)
C54A 0.058(6) 0.170(11) 0.059(6) 0.033(6) -0.001(4) -0.040(6)
C51 0.077(9) 0.074(8) 0.055(8) 0.009(6) -0.022(7) -0.023(7)
C52 0.052(7) 0.068(8) 0.060(8) 0.017(6) -0.008(5) -0.001(5)
C51' 0.068(19) 0.042(14) 0.057(17) -0.009(12) -0.029(14) -0.004(12)
C52' 0.15(3) 0.050(17) 0.066(19) -0.040(15) -0.04(2) 0.000(18)

loop_
_atom_type_symbol
_atom_type_description
_atom_type_scat_dispersion_real
_atom_type_scat_dispersion_imag
_atom_type_scat_source
C C 0.0033 0.0016 'International Tables Vol C Tables 4.2.6.8 and 6.1.1.4'
H H 0.0000 0.0000 'International Tables Vol C Tables 4.2.6.8 and 6.1.1.4'
N N 0.0061 0.0033 'International Tables Vol C Tables 4.2.6.8 and 6.1.1.4'
O O 0.0106 0.0060 'International Tables Vol C Tables 4.2.6.8 and 6.1.1.4'
S S 0.1246 0.1234 'International Tables Vol C Tables 4.2.6.8 and 6.1.1.4'
Cl Cl 0.1484 0.1585 'International Tables Vol C Tables 4.2.6.8 and 6.1.1.4'
Y Y -2.7962 3.5667 'International Tables Vol C Tables 4.2.6.8 and 6.1.1.4'

loop_
_geom_angle_atom_site_label_1
_geom_angle_atom_site_label_2
_geom_angle_atom_site_label_3
_geom_angle
O1 Y1 O3 80.97(15)
O1 Y1 O2 156.24(14)
O3 Y1 O2 75.49(15)
O1 Y1 N1 68.54(14)
O3 Y1 N1 149.48(15)
O2 Y1 N1 134.86(15)
O1 Y1 Cl2 88.96(11)
O3 Y1 Cl2 97.44(12)
O2 Y1 Cl2 97.15(13)
N1 Y1 Cl2 83.49(11)
O1 Y1 Cl1 85.49(11)
O3 Y1 Cl1 91.80(12)
O2 Y1 Cl1 92.00(13)
N1 Y1 Cl1 84.96(11)
Cl2 Y1 Cl1 168.36(5)
O1 Y1 N2 131.07(13)
O3 Y1 N2 147.92(14)
O2 Y1 N2 72.43(14)
N1 Y1 N2 62.53(13)
Cl2 Y1 N2 86.43(10)
Cl1 Y1 N2 89.51(10)
O1A Y1A O2A 153.94(15)
O1A Y1A O3A 78.77(15)
O2A Y1A O3A 75.19(15)
O1A Y1A N1A 69.03(15)
O2A Y1A N1A 137.02(14)
O3A Y1A N1A 147.79(15)
O1A Y1A Cl1A 86.18(13)
O2A Y1A Cl1A 93.29(13)
O3A Y1A Cl1A 91.15(13)
N1A Y1A Cl1A 87.58(12)
O1A Y1A Cl2A 87.84(13)
O2A Y1A Cl2A 92.33(13)
O3A Y1A Cl2A 88.22(13)
N1A Y1A Cl2A 89.76(12)
Cl1A Y1A Cl2A 173.99(6)
O1A Y1A N2A 132.01(14)
O2A Y1A N2A 74.05(14)
O3A Y1A N2A 149.04(15)
N1A Y1A N2A 63.04(14)
Cl1A Y1A N2A 93.91(11)
Cl2A Y1A N2A 89.68(11)
C1 O1 Y1 121.5(3)
O2A S1A C52A 105.9(3)
O2A S1A C51A 103.9(3)
C52A S1A C51A 98.6(3)
C1A O1A Y1A 121.4(4)
C9 N1 C8 119.6(4)
C9 N1 Y1 115.3(3)
C8 N1 Y1 125.1(3)
O2 S1 C52' 108.1(11)
O2 S1 C51' 109.1(9)
C52' S1 C51' 99.2(15)
O2 S1 C51 106.0(5)
C52' S1 C51 135.8(12)
C51' S1 C51 42.3(10)
O2 S1 C52 100.0(4)
C52' S1 C52 55.4(13)
C51' S1 C52 49.3(11)
C51 S1 C52 91.6(6)
O1 C1 C2 125.5(5)
O1 C1 C9 119.7(5)
C2 C1 C9 114.8(5)
C8A N1A C9A 120.1(5)
C8A N1A Y1A 125.0(4)
C9A N1A Y1A 114.9(3)
O1A C1A C2A 125.3(6)
O1A C1A C9A 118.6(5)
C2A C1A C9A 116.1(6)
O3A S2A C53A 102.9(4)
O3A S2A C54A 103.3(4)
C53A S2A C54A 99.9(6)
O3 S2 C53 104.3(3)
O3 S2 C54 105.0(3)
C53 S2 C54 99.9(4)
C10 N2 C12 118.2(4)
C10 N2 Y1 118.8(3)
C12 N2 Y1 122.9(3)
C10A N2A C12A 118.8(4)
C10A N2A Y1A 117.9(3)
C12A N2A Y1A 123.3(3)
S1A O2A Y1A 131.6(2)
S1 O2 Y1 139.9(3)
C3 C2 C1 122.4(6)
C3 C2 H2A 118.8
C1 C2 H2A 118.8
C1A C2A C3A 121.1(6)
C1A C2A H2AA 119.5
C3A C2A H2AA 119.5
S2 O3 Y1 145.5(3)
S2A O3A Y1A 128.7(2)
C4 C3 C2 122.6(6)
C4 C3 H3A 118.7
C2 C3 H3A 118.7
C4A C3A C2A 123.1(6)
C4A C3A H3AA 118.4
C2A C3A H3AA 118.4
C3 C4 C5 118.9(5)
C3 C4 H4A 120.5
C5 C4 H4A 120.5
C3A C4A C5A 118.2(6)
C3A C4A H4AA 120.9
C5A C4A H4AA 120.9
C4 C5 C6 125.1(5)
C4 C5 C9 119.5(5)
C6 C5 C9 115.4(5)
C6A C5A C4A 123.9(6)
C6A C5A C9A 116.9(5)
C4A C5A C9A 119.2(6)
C7 C6 C5 121.3(5)
C7 C6 H6A 119.4
C5 C6 H6A 119.4
C7A C6A C5A 120.5(5)
C7A C6A H6AA 119.7
C5A C6A H6AA 119.7
C6 C7 C8 119.0(5)
C6 C7 H7A 120.5
C8 C7 H7A 120.5
C6A C7A C8A 118.1(5)
C6A C7A H7AA 121.0
C8A C7A H7AA 121.0
N1A C8A C7A 121.9(5)
N1A C8A C10A 116.3(5)
C7A C8A C10A 121.8(5)
N1 C8 C7 121.3(5)
N1 C8 C10 115.1(5)
C7 C8 C10 123.6(5)
N1 C9 C5 123.3(5)
N1 C9 C1 114.9(5)
C5 C9 C1 121.8(5)
N1A C9A C5A 122.4(5)
N1A C9A C1A 115.4(5)
C5A C9A C1A 122.2(5)
N2 C10 C8 118.2(5)
N2 C10 C11 126.0(5)
C8 C10 C11 115.8(5)
N2A C10A C8A 117.7(5)
N2A C10A C11A 123.5(5)
C8A C10A C11A 118.7(5)
C10A C11A H11A 109.5
C10A C11A H11B 109.5
H11A C11A H11B 109.5
C10A C11A H11C 109.5
H11A C11A H11C 109.5
H11B C11A H11C 109.5
C10 C11 H11D 109.5
C10 C11 H11E 109.5
H11D C11 H11E 109.5
C10 C11 H11F 109.5
H11D C11 H11F 109.5
H11E C11 H11F 109.5
C13A C12A C17A 121.7(5)
C13A C12A N2A 120.8(5)
C17A C12A N2A 117.5(5)
C13 C12 C17 121.7(5)
C13 C12 N2 118.8(5)
C17 C12 N2 119.5(5)
C12A C13A C14A 117.8(6)
C12A C13A C18A 123.0(5)
C14A C13A C18A 119.2(5)
C14 C13 C12 118.3(6)
C14 C13 C18 119.8(6)
C12 C13 C18 121.9(5)
C15A C14A C13A 121.3(6)
C15A C14A H14A 119.4
C13A C14A H14A 119.4
C15 C14 C13 120.1(6)
C15 C14 H14B 120.0
C13 C14 H14B 120.0
C14A C15A C16A 120.4(6)
C14A C15A H15A 119.8
C16A C15A H15A 119.8
C16 C15 C14 121.2(6)
C16 C15 H15B 119.4
C14 C15 H15B 119.4
C15A C16A C17A 120.8(6)
C15A C16A H16A 119.6
C17A C16A H16A 119.6
C15 C16 C17 121.2(6)
C15 C16 H16B 119.4
C17 C16 H16B 119.4
C16A C17A C12A 118.0(6)
C16A C17A C19A 119.9(5)
C12A C17A C19A 122.1(5)
C16 C17 C12 117.4(6)
C16 C17 C19 119.8(5)
C12 C17 C19 122.8(5)
C20 C18 C13 112.1(6)
C20 C18 C21 109.1(6)
C13 C18 C21 113.2(5)
C20 C18 H18A 107.4
C13 C18 H18A 107.4
C21 C18 H18A 107.4
C20A C18A C13A 110.3(5)
C20A C18A C21A 110.2(6)
C13A C18A C21A 111.5(5)
C20A C18A H18B 108.3
C13A C18A H18B 108.3
C21A C18A H18B 108.3
C17A C19A C22A 112.2(5)
C17A C19A C23A 110.9(5)
C22A C19A C23A 109.5(5)
C17A C19A H19A 108.0
C22A C19A H19A 108.0
C23A C19A H19A 108.0
C23 C19 C22 111.8(6)
C23 C19 C17 110.9(5)
C22 C19 C17 110.3(5)
C23 C19 H19B 107.9
C22 C19 H19B 107.9
C17 C19 H19B 107.9
C18 C20 H20A 109.5
C18 C20 H20B 109.5
H20A C20 H20B 109.5
C18 C20 H20C 109.5
H20A C20 H20C 109.5
H20B C20 H20C 109.5
C18A C20A H20D 109.5
C18A C20A H20E 109.5
H20D C20A H20E 109.5
C18A C20A H20F 109.5
H20D C20A H20F 109.5
H20E C20A H20F 109.5
C18 C21 H21A 109.5
C18 C21 H21B 109.5
H21A C21 H21B 109.5
C18 C21 H21C 109.5
H21A C21 H21C 109.5
H21B C21 H21C 109.5
C18A C21A H21D 109.5
C18A C21A H21E 109.5
H21D C21A H21E 109.5
C18A C21A H21F 109.5
H21D C21A H21F 109.5
H21E C21A H21F 109.5
C19A C22A H22A 109.5
C19A C22A H22B 109.5
H22A C22A H22B 109.5
C19A C22A H22C 109.5
H22A C22A H22C 109.5
H22B C22A H22C 109.5
C19 C22 H22D 109.5
C19 C22 H22E 109.5
H22D C22 H22E 109.5
C19 C22 H22F 109.5
H22D C22 H22F 109.5
H22E C22 H22F 109.5
C19A C23A H23A 109.5
C19A C23A H23B 109.5
H23A C23A H23B 109.5
C19A C23A H23C 109.5
H23A C23A H23C 109.5
H23B C23A H23C 109.5
C19 C23 H23D 109.5
C19 C23 H23E 109.5
H23D C23 H23E 109.5
C19 C23 H23F 109.5
H23D C23 H23F 109.5
H23E C23 H23F 109.5
S1A C51A H51A 109.5
S1A C51A H51B 109.5
H51A C51A H51B 109.5
S1A C51A H51C 109.5
H51A C51A H51C 109.5
H51B C51A H51C 109.5
S1A C52A H52A 109.5
S1A C52A H52B 109.5
H52A C52A H52B 109.5
S1A C52A H52C 109.5
H52A C52A H52C 109.5
H52B C52A H52C 109.5
S2 C53 H53A 109.5
S2 C53 H53B 109.5
H53A C53 H53B 109.5
S2 C53 H53C 109.5
H53A C53 H53C 109.5
H53B C53 H53C 109.5
S2A C53A H53D 109.5
S2A C53A H53E 109.5
H53D C53A H53E 109.5
S2A C53A H53F 109.5
H53D C53A H53F 109.5
H53E C53A H53F 109.5
S2 C54 H54A 109.5
S2 C54 H54B 109.5
H54A C54 H54B 109.5
S2 C54 H54C 109.5
H54A C54 H54C 109.5
H54B C54 H54C 109.5
S2A C54A H54D 109.5
S2A C54A H54E 109.5
H54D C54A H54E 109.5
S2A C54A H54F 109.5
H54D C54A H54F 109.5
H54E C54A H54F 109.5
S1 C51 H51D 109.5
S1 C51 H51E 109.5
H51D C51 H51E 109.5
S1 C51 H51F 109.5
H51D C51 H51F 109.5
H51E C51 H51F 109.5
S1 C52 H52D 109.5
S1 C52 H52E 109.5
H52D C52 H52E 109.5
S1 C52 H52F 109.5
H52D C52 H52F 109.5
H52E C52 H52F 109.5
S1 C51' H51G 109.5
S1 C51' H51H 109.5
H51G C51' H51H 109.5
S1 C51' H51I 109.5
H51G C51' H51I 109.5
H51H C51' H51I 109.5
S1 C52' H52G 109.5
S1 C52' H52H 109.5
H52G C52' H52H 109.5
S1 C52' H52I 109.5
H52G C52' H52I 109.5
H52H C52' H52I 109.5

loop_
_geom_bond_atom_site_label_1
_geom_bond_atom_site_label_2
_geom_bond_distance
Y1 O1 2.262(4)
Y1 O3 2.275(4)
Y1 O2 2.283(4)
Y1 N1 2.454(4)
Y1 Cl2 2.6033(17)
Y1 Cl1 2.6459(18)
Y1 N2 2.657(4)
Y1A O1A 2.248(4)
Y1A O2A 2.292(4)
Y1A O3A 2.296(4)
Y1A N1A 2.440(4)
Y1A Cl1A 2.617(2)
Y1A Cl2A 2.623(2)
Y1A N2A 2.647(4)
O1 C1 1.291(6)
S1A O2A 1.515(4)
S1A C52A 1.771(7)
S1A C51A 1.779(6)
O1A C1A 1.311(7)
N1 C9 1.345(7)
N1 C8 1.347(7)
S1 O2 1.512(4)
S1 C52' 1.59(3)
S1 C51' 1.65(2)
S1 C51 1.765(12)
S1 C52 1.857(11)
C1 C2 1.396(7)
C1 C9 1.452(7)
N1A C8A 1.318(7)
N1A C9A 1.355(7)
C1A C2A 1.372(8)
C1A C9A 1.450(8)
S2A O3A 1.517(4)
S2A C53A 1.721(8)
S2A C54A 1.760(9)
S2 O3 1.502(4)
S2 C53 1.777(7)
S2 C54 1.782(7)
N2 C10 1.271(7)
N2 C12 1.455(7)
N2A C10A 1.284(7)
N2A C12A 1.446(7)
C2 C3 1.385(8)
C2 H2A 0.9500
C2A C3A 1.414(9)
C2A H2AA 0.9500
C3 C4 1.368(9)
C3 H3A 0.9500
C3A C4A 1.366(9)
C3A H3AA 0.9500
C4 C5 1.388(8)
C4 H4A 0.9500
C4A C5A 1.409(8)
C4A H4AA 0.9500
C5 C6 1.415(7)
C5 C9 1.422(7)
C5A C6A 1.408(8)
C5A C9A 1.410(8)
C6 C7 1.374(8)
C6 H6A 0.9500
C6A C7A 1.385(8)
C6A H6AA 0.9500
C7 C8 1.406(7)
C7 H7A 0.9500
C7A C8A 1.428(8)
C7A H7AA 0.9500
C8A C10A 1.483(7)
C8 C10 1.484(7)
C10 C11 1.510(7)
C10A C11A 1.517(7)
C11A H11A 0.9800
C11A H11B 0.9800
C11A H11C 0.9800
C11 H11D 0.9800
C11 H11E 0.9800
C11 H11F 0.9800
C12A C13A 1.390(8)
C12A C17A 1.414(8)
C12 C13 1.409(8)
C12 C17 1.411(8)
C13A C14A 1.400(8)
C13A C18A 1.536(9)
C13 C14 1.394(8)
C13 C18 1.515(9)
C14A C15A 1.373(9)
C14A H14A 0.9500
C14 C15 1.388(9)
C14 H14B 0.9500
C15A C16A 1.379(9)
C15A H15A 0.9500
C15 C16 1.369(10)
C15 H15B 0.9500
C16A C17A 1.391(8)
C16A H16A 0.9500
C16 C17 1.398(8)
C16 H16B 0.9500
C17A C19A 1.516(8)
C17 C19 1.528(8)
C18 C20 1.512(10)
C18 C21 1.538(9)
C18 H18A 1.0000
C18A C20A 1.523(9)
C18A C21A 1.548(9)
C18A H18B 1.0000
C19A C22A 1.523(8)
C19A C23A 1.547(8)
C19A H19A 1.0000
C19 C23 1.511(9)
C19 C22 1.515(8)
C19 H19B 1.0000
C20 H20A 0.9800
C20 H20B 0.9800
C20 H20C 0.9800
C20A H20D 0.9800
C20A H20E 0.9800
C20A H20F 0.9800
C21 H21A 0.9800
C21 H21B 0.9800
C21 H21C 0.9800
C21A H21D 0.9800
C21A H21E 0.9800
C21A H21F 0.9800
C22A H22A 0.9800
C22A H22B 0.9800
C22A H22C 0.9800
C22 H22D 0.9800
C22 H22E 0.9800
C22 H22F 0.9800
C23A H23A 0.9800
C23A H23B 0.9800
C23A H23C 0.9800
C23 H23D 0.9800
C23 H23E 0.9800
C23 H23F 0.9800
C51A H51A 0.9800
C51A H51B 0.9800
C51A H51C 0.9800
C52A H52A 0.9800
C52A H52B 0.9800
C52A H52C 0.9800
C53 H53A 0.9800
C53 H53B 0.9800
C53 H53C 0.9800
C53A H53D 0.9800
C53A H53E 0.9800
C53A H53F 0.9800
C54 H54A 0.9800
C54 H54B 0.9800
C54 H54C 0.9800
C54A H54D 0.9800
C54A H54E 0.9800
C54A H54F 0.9800
C51 H51D 0.9800
C51 H51E 0.9800
C51 H51F 0.9800
C52 H52D 0.9800
C52 H52E 0.9800
C52 H52F 0.9800
C51' H51G 0.9800
C51' H51H 0.9800
C51' H51I 0.9800
C52' H52G 0.9800
C52' H52H 0.9800
C52' H52I 0.9800

loop_
_geom_torsion_atom_site_label_1
_geom_torsion_atom_site_label_2
_geom_torsion_atom_site_label_3
_geom_torsion_atom_site_label_4
_geom_torsion
O3 Y1 O1 C1 176.1(4)
O2 Y1 O1 C1 168.2(4)
N1 Y1 O1 C1 -2.8(4)
Cl2 Y1 O1 C1 -86.2(4)
Cl1 Y1 O1 C1 83.5(4)
N2 Y1 O1 C1 -1.9(5)
O2A Y1A O1A C1A -171.1(4)
O3A Y1A O1A C1A -173.4(5)
N1A Y1A O1A C1A 7.4(4)
Cl1A Y1A O1A C1A -81.5(5)
Cl2A Y1A O1A C1A 98.0(5)
N2A Y1A O1A C1A 10.4(6)
O1 Y1 N1 C9 1.1(3)
O3 Y1 N1 C9 -1.0(5)
O2 Y1 N1 C9 -173.8(3)
Cl2 Y1 N1 C9 92.6(4)
Cl1 Y1 N1 C9 -86.0(4)
N2 Y1 N1 C9 -178.1(4)
O1 Y1 N1 C8 -177.4(4)
O3 Y1 N1 C8 -179.6(4)
O2 Y1 N1 C8 7.7(5)
Cl2 Y1 N1 C8 -85.9(4)
Cl1 Y1 N1 C8 95.5(4)
N2 Y1 N1 C8 3.4(4)
Y1 O1 C1 C2 -175.2(4)
Y1 O1 C1 C9 4.2(7)
O1A Y1A N1A C8A 177.9(5)
O2A Y1A N1A C8A -3.1(6)
O3A Y1A N1A C8A 176.4(4)
Cl1A Y1A N1A C8A -95.3(4)
Cl2A Y1A N1A C8A 90.1(4)
N2A Y1A N1A C8A 0.3(4)
O1A Y1A N1A C9A -5.5(4)
O2A Y1A N1A C9A 173.6(3)
O3A Y1A N1A C9A -7.0(6)
Cl1A Y1A N1A C9A 81.3(4)
Cl2A Y1A N1A C9A -93.3(4)
N2A Y1A N1A C9A 177.0(4)
Y1A O1A C1A C2A 170.2(5)
Y1A O1A C1A C9A -8.5(8)
O1 Y1 N2 C10 -5.1(5)
O3 Y1 N2 C10 178.7(4)
O2 Y1 N2 C10 179.1(4)
N1 Y1 N2 C10 -4.1(4)
Cl2 Y1 N2 C10 80.4(4)
Cl1 Y1 N2 C10 -88.6(4)
O1 Y1 N2 C12 176.5(4)
O3 Y1 N2 C12 0.3(6)
O2 Y1 N2 C12 0.6(4)
N1 Y1 N2 C12 177.5(4)
Cl2 Y1 N2 C12 -98.0(4)
Cl1 Y1 N2 C12 92.9(4)
O1A Y1A N2A C10A -1.9(5)
O2A Y1A N2A C10A 178.8(4)
O3A Y1A N2A C10A -174.7(4)
N1A Y1A N2A C10A 1.2(4)
Cl1A Y1A N2A C10A 86.5(4)
Cl2A Y1A N2A C10A -88.7(4)
O1A Y1A N2A C12A 177.2(4)
O2A Y1A N2A C12A -2.1(4)
O3A Y1A N2A C12A 4.4(6)
N1A Y1A N2A C12A -179.7(5)
Cl1A Y1A N2A C12A -94.4(4)
Cl2A Y1A N2A C12A 90.4(4)
C52A S1A O2A Y1A 101.9(4)
C51A S1A O2A Y1A -154.7(4)
O1A Y1A O2A S1A -36.8(6)
O3A Y1A O2A S1A -34.5(3)
N1A Y1A O2A S1A 145.2(3)
Cl1A Y1A O2A S1A -124.8(3)
Cl2A Y1A O2A S1A 53.0(3)
N2A Y1A O2A S1A 142.1(4)
C52' S1 O2 Y1 116.8(14)
C51' S1 O2 Y1 -136.2(12)
C51 S1 O2 Y1 -91.8(6)
C52 S1 O2 Y1 173.5(6)
O1 Y1 O2 S1 15.3(8)
O3 Y1 O2 S1 7.3(4)
N1 Y1 O2 S1 -176.5(4)
Cl2 Y1 O2 S1 -88.6(4)
Cl1 Y1 O2 S1 98.6(4)
N2 Y1 O2 S1 -172.5(5)
O1 C1 C2 C3 -178.6(6)
C9 C1 C2 C3 2.0(8)
O1A C1A C2A C3A 177.0(7)
C9A C1A C2A C3A -4.2(10)
C53 S2 O3 Y1 -167.8(5)
C54 S2 O3 Y1 -63.2(6)
O1 Y1 O3 S2 7.5(5)
O2 Y1 O3 S2 -175.7(5)
N1 Y1 O3 S2 9.5(7)
Cl2 Y1 O3 S2 -80.2(5)
Cl1 Y1 O3 S2 92.7(5)
N2 Y1 O3 S2 -175.4(4)
C53A S2A O3A Y1A -128.3(5)
C54A S2A O3A Y1A 128.1(5)
O1A Y1A O3A S2A -41.1(3)
O2A Y1A O3A S2A 139.9(4)
N1A Y1A O3A S2A -39.7(5)
Cl1A Y1A O3A S2A -127.0(3)
Cl2A Y1A O3A S2A 47.1(3)
N2A Y1A O3A S2A 133.5(3)
C1 C2 C3 C4 -1.5(10)
C1A C2A C3A C4A 3.3(12)
C2 C3 C4 C5 0.6(9)
C2A C3A C4A C5A -1.1(11)
C3 C4 C5 C6 179.1(5)
C3 C4 C5 C9 -0.3(8)
C3A C4A C5A C6A -179.1(7)
C3A C4A C5A C9A 0.2(10)
C4 C5 C6 C7 178.8(5)
C9 C5 C6 C7 -1.8(8)
C4A C5A C6A C7A -177.7(6)
C9A C5A C6A C7A 3.0(9)
C5 C6 C7 C8 -0.2(8)
C5A C6A C7A C8A -1.7(9)
C9A N1A C8A C7A 0.6(8)
Y1A N1A C8A C7A 177.0(4)
C9A N1A C8A C10A -178.1(5)
Y1A N1A C8A C10A -1.6(7)
C6A C7A C8A N1A -0.1(9)
C6A C7A C8A C10A 178.5(5)
C9 N1 C8 C7 0.5(8)
Y1 N1 C8 C7 178.9(4)
C9 N1 C8 C10 178.9(5)
Y1 N1 C8 C10 -2.7(6)
C6 C7 C8 N1 1.0(8)
C6 C7 C8 C10 -177.3(5)
C8 N1 C9 C5 -2.8(8)
Y1 N1 C9 C5 178.6(4)
C8 N1 C9 C1 179.0(5)
Y1 N1 C9 C1 0.4(6)
C4 C5 C9 N1 -177.2(5)
C6 C5 C9 N1 3.4(8)
C4 C5 C9 C1 1.0(8)
C6 C5 C9 C1 -178.5(5)
O1 C1 C9 N1 -2.9(7)
C2 C1 C9 N1 176.6(5)
O1 C1 C9 C5 178.8(5)
C2 C1 C9 C5 -1.7(8)
C8A N1A C9A C5A 0.9(8)
Y1A N1A C9A C5A -176.0(4)
C8A N1A C9A C1A -179.7(5)
Y1A N1A C9A C1A 3.5(6)
C6A C5A C9A N1A -2.6(9)
C4A C5A C9A N1A 178.0(6)
C6A C5A C9A C1A 177.9(6)
C4A C5A C9A C1A -1.4(9)
O1A C1A C9A N1A 2.8(8)
C2A C1A C9A N1A -176.1(6)
O1A C1A C9A C5A -177.8(6)
C2A C1A C9A C5A 3.3(9)
C12 N2 C10 C8 -177.0(5)
Y1 N2 C10 C8 4.5(7)
C12 N2 C10 C11 4.2(8)
Y1 N2 C10 C11 -174.4(4)
N1 C8 C10 N2 -1.5(7)
C7 C8 C10 N2 176.8(5)
N1 C8 C10 C11 177.5(5)
C7 C8 C10 C11 -4.2(8)
C12A N2A C10A C8A 178.4(5)
Y1A N2A C10A C8A -2.5(6)
C12A N2A C10A C11A -0.9(8)
Y1A N2A C10A C11A 178.3(4)
N1A C8A C10A N2A 2.7(8)
C7A C8A C10A N2A -175.9(5)
N1A C8A C10A C11A -178.0(5)
C7A C8A C10A C11A 3.3(8)
C10A N2A C12A C13A 85.7(7)
Y1A N2A C12A C13A -93.3(5)
C10A N2A C12A C17A -95.9(6)
Y1A N2A C12A C17A 85.1(5)
C10 N2 C12 C13 93.3(6)
Y1 N2 C12 C13 -88.2(6)
C10 N2 C12 C17 -88.2(7)
Y1 N2 C12 C17 90.2(5)
C17A C12A C13A C14A 0.0(8)
N2A C12A C13A C14A 178.3(5)
C17A C12A C13A C18A -179.5(5)
N2A C12A C13A C18A -1.2(8)
C17 C12 C13 C14 2.6(9)
N2 C12 C13 C14 -179.0(5)
C17 C12 C13 C18 -177.7(5)
N2 C12 C13 C18 0.7(8)
C12A C13A C14A C15A 0.4(9)
C18A C13A C14A C15A 179.9(6)
C12 C13 C14 C15 -0.8(10)
C18 C13 C14 C15 179.5(6)
C13A C14A C15A C16A 0.4(10)
C13 C14 C15 C16 -1.4(11)
C14A C15A C16A C17A -1.5(10)
C14 C15 C16 C17 1.9(11)
C15A C16A C17A C12A 1.8(9)
C15A C16A C17A C19A -179.0(5)
C13A C12A C17A C16A -1.1(8)
N2A C12A C17A C16A -179.4(5)
C13A C12A C17A C19A 179.8(5)
N2A C12A C17A C19A 1.4(8)
C15 C16 C17 C12 -0.1(9)
C15 C16 C17 C19 179.6(6)
C13 C12 C17 C16 -2.1(8)
N2 C12 C17 C16 179.5(5)
C13 C12 C17 C19 178.1(5)
N2 C12 C17 C19 -0.3(8)
C14 C13 C18 C20 88.0(8)
C12 C13 C18 C20 -91.7(7)
C14 C13 C18 C21 -36.0(8)
C12 C13 C18 C21 144.3(6)
C12A C13A C18A C20A 117.5(6)
C14A C13A C18A C20A -62.0(7)
C12A C13A C18A C21A -119.8(6)
C14A C13A C18A C21A 60.7(7)
C16A C17A C19A C22A 56.9(7)
C12A C17A C19A C22A -123.9(6)
C16A C17A C19A C23A -65.9(7)
C12A C17A C19A C23A 113.3(6)
C16 C17 C19 C23 61.5(8)
C12 C17 C19 C23 -118.8(6)
C16 C17 C19 C22 -62.9(7)
C12 C17 C19 C22 116.8(6)

loop_
_platon_squeeze_void_nr
_platon_squeeze_void_average_x
_platon_squeeze_void_average_y
_platon_squeeze_void_average_z
_platon_squeeze_void_volume
_platon_squeeze_void_count_electrons
1 0.000 0.500 0.500 605.0 236.8
